data_1544558
loop_
_publ_author_name
'Lin, Heyang'
'Chang, Xueping'
'Yan, Dongpeng'
'Fang, Wei-Hai'
'Cui, Ganglong'

_publ_section_title
;
 Tuning excited-state-intramolecular-proton-transfer (ESIPT) process and
 emission by cocrystal formation: a combined experimental and theoretical
 study.
;
_journal_issue 3
_journal_name_full 'Chemical science'
_journal_page_first 2086
_journal_page_last 2090
_journal_paper_doi 10.1039/c6sc04354b
_journal_volume 8
_journal_year 2017
_chemical_formula_moiety '2(C3 F2 I), 2(C13 H11 N3 O)'
_chemical_formula_sum 'C32 H22 F4 I2 N6 O2'
_chemical_formula_weight 852.36
_chemical_name_systematic
;
 ? 
;
_space_group_crystal_system monoclinic
_space_group_IT_number 14
_space_group_name_Hall '-P 2ybc'
_space_group_name_H-M_alt 'P 1 21/c 1'
_symmetry_space_group_name_Hall '-P 2ybc'
_symmetry_space_group_name_H-M 'P 1 21/c 1'
_atom_sites_solution_hydrogens geom
_atom_sites_solution_primary direct
_atom_sites_solution_secondary difmap
_audit_creation_date 2014-03-05
_audit_creation_method
;
  Olex2 1.1
  (compiled 2011.02.15 svn.r1672, GUI svn.r3494)
;
_audit_update_record
;
2016-02-19 deposited with the CCDC.
2016-11-14 downloaded from the CCDC.
;
_cell_angle_alpha 90.00
_cell_angle_beta 94.72(2)
_cell_angle_gamma 90.00
_cell_formula_units_Z 2
_cell_length_a 15.842(8)
_cell_length_b 5.6980(5)
_cell_length_c 16.7517(15)
_cell_measurement_reflns_used 2276
_cell_measurement_temperature 97.20(10)
_cell_measurement_theta_max 28.8620
_cell_measurement_theta_min 3.8870
_cell_volume 1507.0(8)
_computing_cell_refinement
;
CrysAlisPro, Agilent Technologies,
Version 1.171.37.31 (release 14-01-2014 CrysAlis171 .NET)
(compiled Jan 14 2014,18:38:05)
;
_computing_data_collection
;
CrysAlisPro, Agilent Technologies,
Version 1.171.37.31 (release 14-01-2014 CrysAlis171 .NET)
(compiled Jan 14 2014,18:38:05)
;
_computing_data_reduction
;
CrysAlisPro, Agilent Technologies,
Version 1.171.37.31 (release 14-01-2014 CrysAlis171 .NET)
(compiled Jan 14 2014,18:38:05)
;
_computing_molecular_graphics
;
O. V. Dolomanov, L. J. Bourhis, R. J. Gildea, J. A. K. Howard and H. Puschmann,
OLEX2: a complete structure solution, refinement and analysis program.
J. Appl. Cryst. (2009). 42, 339-341.
;
_computing_publication_material
;
O. V. Dolomanov, L. J. Bourhis, R. J. Gildea, J. A. K. Howard and H. Puschmann,
OLEX2: a complete structure solution, refinement and analysis program.
J. Appl. Cryst. (2009). 42, 339-341.
;
_computing_structure_refinement 'SHELXL-97 (Sheldrick, 1997)'
_computing_structure_solution 'A short history of SHELX (Sheldrick, 2007)/Bruker'
_diffrn_ambient_environment N~2~
_diffrn_ambient_temperature 97.20(10)
_diffrn_detector 'CCD plate'
_diffrn_detector_area_resol_mean 16.0971
_diffrn_detector_type Eos
_diffrn_measured_fraction_theta_full 0.9971
_diffrn_measured_fraction_theta_max 0.8493
_diffrn_measurement_details
;
#__ type_ start__ end____ width___ exp.time_
  1 omega    2.00   57.00   1.0000    3.0000
omega____ theta____ kappa____ phi______ frames
    -       18.7335   37.0000   30.0000 55

#__ type_ start__ end____ width___ exp.time_
  2 omega  -21.00   23.00   1.0000    3.0000
omega____ theta____ kappa____ phi______ frames
    -      -13.4210  -99.0000 -150.0000 44

#__ type_ start__ end____ width___ exp.time_
  3 omega  -36.00   46.00   1.0000    3.0000
omega____ theta____ kappa____ phi______ frames
    -       18.7335  -19.0000  150.0000 82

#__ type_ start__ end____ width___ exp.time_
  4 omega   -4.00   45.00   1.0000    3.0000
omega____ theta____ kappa____ phi______ frames
    -       18.7335  -99.0000   90.0000 49
;
_diffrn_measurement_device 'four-circle diffractometer'
_diffrn_measurement_device_type 'Xcalibur, Eos, Gemini'
_diffrn_measurement_method '\w scans'
_diffrn_orient_matrix_UB_11 -0.0222052000
_diffrn_orient_matrix_UB_12 0.1080483000
_diffrn_orient_matrix_UB_13 -0.0028518000
_diffrn_orient_matrix_UB_21 -0.0381102000
_diffrn_orient_matrix_UB_22 -0.0607448000
_diffrn_orient_matrix_UB_23 -0.0116385000
_diffrn_orient_matrix_UB_31 -0.0085658000
_diffrn_orient_matrix_UB_32 -0.0097379000
_diffrn_orient_matrix_UB_33 0.0407624000
_diffrn_radiation_monochromator graphite
_diffrn_radiation_probe x-ray
_diffrn_radiation_type 'Mo K\a'
_diffrn_radiation_wavelength 0.71073
_diffrn_reflns_av_R_equivalents 0.0381
_diffrn_reflns_av_unetI/netI 0.0553
_diffrn_reflns_limit_h_max 19
_diffrn_reflns_limit_h_min -19
_diffrn_reflns_limit_k_max 4
_diffrn_reflns_limit_k_min -7
_diffrn_reflns_limit_l_max 18
_diffrn_reflns_limit_l_min -20
_diffrn_reflns_number 6391
_diffrn_reflns_theta_full 25.99
_diffrn_reflns_theta_max 25.99
_diffrn_reflns_theta_min 3.40
_diffrn_source 'Enhance (Mo) X-ray Source'
_exptl_absorpt_coefficient_mu 2.154
_exptl_absorpt_correction_T_max 1.00000
_exptl_absorpt_correction_T_min 0.56833
_exptl_absorpt_correction_type multi-scan
_exptl_absorpt_process_details
;
CrysAlisPro, Agilent Technologies,
Version 1.171.37.31 (release 14-01-2014 CrysAlis171 .NET)
(compiled Jan 14 2014,18:38:05)
Empirical absorption correction using spherical harmonics,
 implemented in SCALE3 ABSPACK scaling algorithm.
;
_exptl_crystal_colour colorless
_exptl_crystal_density_diffrn 1.878
_exptl_crystal_density_method 'not measured'
_exptl_crystal_description block
_exptl_crystal_F_000 828
_exptl_crystal_size_max 0.45
_exptl_crystal_size_mid 0.08
_exptl_crystal_size_min 0.02
_refine_diff_density_max 0.642
_refine_diff_density_min -0.620
_refine_diff_density_rms 0.122
_refine_ls_extinction_method none
_refine_ls_goodness_of_fit_ref 1.028
_refine_ls_hydrogen_treatment mixed
_refine_ls_matrix_type full
_refine_ls_number_parameters 210
_refine_ls_number_reflns 2944
_refine_ls_number_restraints 0
_refine_ls_restrained_S_all 1.028
_refine_ls_R_factor_all 0.0399
_refine_ls_R_factor_gt 0.0332
_refine_ls_shift/su_max 0.007
_refine_ls_shift/su_mean 0.000
_refine_ls_structure_factor_coef Fsqd
_refine_ls_weighting_details 'calc w=1/[\s^2^(Fo^2^)+(0.0291P)^2^+0.0000P] where P=(Fo^2^+2Fc^2^)/3'
_refine_ls_weighting_scheme calc
_refine_ls_wR_factor_gt 0.0705
_refine_ls_wR_factor_ref 0.0753
_reflns_number_gt 2559
_reflns_number_total 2944
_reflns_threshold_expression >2sigma(I)
_cod_data_source_file c6sc04354b2.cif
_cod_data_source_block exp_1960
_cod_depositor_comments
;Adding full bibliography for 1544557--1544558.cif.

 Adding full bibliography for 1544557--1544558.cif.
;
_cod_database_code 1544558
_reflns_odcompleteness_completeness 99.71
_reflns_odcompleteness_iscentric 1
_reflns_odcompleteness_theta 26.32

loop_
_space_group_symop_id
_space_group_symop_operation_xyz
1 'x, y, z'
2 '-x, y+1/2, -z+1/2'
3 '-x, -y, -z'
4 'x, -y-1/2, z-1/2'

loop_
_atom_site_label
_atom_site_type_symbol
_atom_site_fract_x
_atom_site_fract_y
_atom_site_fract_z
_atom_site_U_iso_or_equiv
_atom_site_adp_type
_atom_site_occupancy
_atom_site_symmetry_multiplicity
_atom_site_calc_flag
_atom_site_refinement_flags
I1 I 0.374363(15) 0.56420(4) 0.320370(13) 0.01947(10) Uani 1 1 d .
F1 F 0.50895(13) 0.1705(4) 0.38410(11) 0.0223(5) Uani 1 1 d .
O1 O 0.04853(16) 0.3077(4) 0.03403(13) 0.0180(5) Uani 1 1 d .
H1 H 0.0725 0.4301 0.0235 0.027 Uiso 1 1 calc R
N2 N 0.18015(19) 0.5525(5) 0.13443(17) 0.0118(6) Uani 1 1 d .
F2 F 0.39778(13) 0.8797(4) 0.47794(12) 0.0216(5) Uani 1 1 d .
N1 N 0.24125(18) 0.6577(5) 0.18074(16) 0.0140(6) Uani 1 1 d .
C6 C 0.1580(2) 0.2660(6) 0.23772(19) 0.0142(8) Uani 1 1 d .
H6 H 0.1980 0.3458 0.2713 0.017 Uiso 1 1 calc R
C4 C 0.0607(2) -0.0497(6) 0.2132(2) 0.0147(8) Uani 1 1 d .
H4 H 0.0353 -0.1858 0.2303 0.018 Uiso 1 1 calc R
C5 C 0.1206(2) 0.0642(6) 0.2650(2) 0.0145(8) Uani 1 1 d .
C2 C 0.0752(2) 0.2383(6) 0.10973(19) 0.0141(7) Uani 1 1 d .
C3 C 0.0382(2) 0.0340(6) 0.1374(2) 0.0159(8) Uani 1 1 d .
H3 H -0.0020 -0.0461 0.1042 0.019 Uiso 1 1 calc R
C1 C 0.1365(2) 0.3503(6) 0.1607(2) 0.0121(7) Uani 1 1 d .
N3 N 0.16036(18) 0.6477(5) 0.06215(16) 0.0127(6) Uani 1 1 d .
C7 C 0.1456(3) -0.0306(7) 0.3474(2) 0.0231(9) Uani 1 1 d .
H7A H 0.1994 -0.1085 0.3474 0.035 Uiso 1 1 calc R
H7B H 0.1036 -0.1402 0.3621 0.035 Uiso 1 1 calc R
H7C H 0.1499 0.0964 0.3851 0.035 Uiso 1 1 calc R
C15 C 0.4506(2) 0.5263(6) 0.4267(2) 0.0158(8) Uani 1 1 d .
C8 C 0.2636(2) 0.8394(6) 0.13480(19) 0.0121(7) Uani 1 1 d .
C12 C 0.3315(2) 1.1835(6) 0.0936(2) 0.0163(8) Uani 1 1 d .
H12 H 0.3706 1.3042 0.1029 0.020 Uiso 1 1 calc R
C13 C 0.3239(2) 1.0178(6) 0.1519(2) 0.0164(8) Uani 1 1 d .
H13 H 0.3570 1.0229 0.2004 0.020 Uiso 1 1 calc R
C9 C 0.2139(2) 0.8313(6) 0.06135(19) 0.0132(8) Uani 1 1 d .
C11 C 0.2812(2) 1.1757(6) 0.0193(2) 0.0169(8) Uani 1 1 d .
H11 H 0.2884 1.2922 -0.0185 0.020 Uiso 1 1 calc R
C10 C 0.2228(2) 1.0038(6) 0.0013(2) 0.0174(8) Uani 1 1 d .
H10 H 0.1905 0.9996 -0.0476 0.021 Uiso 1 1 calc R
C14 C 0.5031(2) 0.3353(6) 0.4409(2) 0.0142(8) Uani 1 1 d .
C16 C 0.4487(2) 0.6910(6) 0.48750(19) 0.0146(8) Uani 1 1 d .

loop_
_atom_site_aniso_label
_atom_site_aniso_U_11
_atom_site_aniso_U_22
_atom_site_aniso_U_33
_atom_site_aniso_U_23
_atom_site_aniso_U_13
_atom_site_aniso_U_12
I1 0.01809(16) 0.02510(17) 0.01444(15) 0.00242(10) -0.00329(10) -0.00258(10)
F1 0.0280(13) 0.0214(12) 0.0177(10) -0.0070(9) 0.0023(9) -0.0002(10)
O1 0.0191(14) 0.0168(15) 0.0170(12) 0.0022(11) -0.0055(10) -0.0026(11)
N2 0.0110(16) 0.0110(15) 0.0134(15) -0.0013(12) 0.0006(12) 0.0012(12)
F2 0.0216(13) 0.0204(12) 0.0222(11) 0.0029(9) -0.0019(9) 0.0091(10)
N1 0.0125(16) 0.0139(15) 0.0155(15) 0.0001(13) 0.0001(12) -0.0016(13)
C6 0.0089(18) 0.019(2) 0.0143(17) -0.0032(15) 0.0005(13) -0.0005(15)
C4 0.013(2) 0.0117(18) 0.0202(19) 0.0018(15) 0.0074(15) -0.0004(15)
C5 0.0119(19) 0.0150(19) 0.0171(18) 0.0013(15) 0.0045(14) 0.0019(15)
C2 0.0129(19) 0.0152(19) 0.0142(17) -0.0003(15) 0.0010(13) 0.0037(15)
C3 0.012(2) 0.0131(19) 0.022(2) -0.0051(15) 0.0022(15) -0.0034(15)
C1 0.0103(18) 0.0100(17) 0.0162(17) -0.0005(15) 0.0029(13) 0.0009(14)
N3 0.0144(16) 0.0127(15) 0.0109(14) 0.0001(12) -0.0007(11) 0.0016(13)
C7 0.027(2) 0.021(2) 0.022(2) 0.0049(17) 0.0002(17) -0.0022(18)
C15 0.0097(19) 0.022(2) 0.0159(18) 0.0024(16) 0.0008(14) -0.0057(15)
C8 0.0113(19) 0.0131(18) 0.0124(17) 0.0014(15) 0.0036(13) 0.0013(15)
C12 0.0128(19) 0.0140(19) 0.0230(19) 0.0000(16) 0.0072(15) 0.0000(15)
C13 0.016(2) 0.017(2) 0.0159(18) -0.0031(15) -0.0004(14) 0.0016(16)
C9 0.0120(19) 0.0159(19) 0.0123(17) -0.0005(15) 0.0045(14) 0.0030(15)
C11 0.019(2) 0.0137(19) 0.0193(18) 0.0030(16) 0.0078(15) -0.0007(16)
C10 0.020(2) 0.0169(19) 0.0159(18) 0.0005(16) 0.0019(15) 0.0010(16)
C14 0.016(2) 0.0122(18) 0.0148(17) -0.0021(15) 0.0055(14) -0.0036(15)
C16 0.0140(19) 0.0127(18) 0.0177(18) 0.0052(15) 0.0046(14) -0.0009(15)

loop_
_atom_type_symbol
_atom_type_description
_atom_type_scat_dispersion_real
_atom_type_scat_dispersion_imag
_atom_type_scat_source
C C 0.0033 0.0016 'International Tables Vol C Tables 4.2.6.8 and 6.1.1.4'
H H 0.0000 0.0000 'International Tables Vol C Tables 4.2.6.8 and 6.1.1.4'
F F 0.0171 0.0103 'International Tables Vol C Tables 4.2.6.8 and 6.1.1.4'
I I -0.4742 1.8119 'International Tables Vol C Tables 4.2.6.8 and 6.1.1.4'
N N 0.0061 0.0033 'International Tables Vol C Tables 4.2.6.8 and 6.1.1.4'
O O 0.0106 0.0060 'International Tables Vol C Tables 4.2.6.8 and 6.1.1.4'

loop_
_geom_angle_atom_site_label_1
_geom_angle_atom_site_label_2
_geom_angle_atom_site_label_3
_geom_angle
_geom_angle_site_symmetry_1
_geom_angle_site_symmetry_3
C2 O1 H1 109.5 . .
N1 N2 C1 121.9(3) . .
N1 N2 N3 116.7(3) . .
N3 N2 C1 121.4(3) . .
N2 N1 C8 103.0(3) . .
C5 C6 H6 119.6 . .
C5 C6 C1 120.8(3) . .
C1 C6 H6 119.6 . .
C5 C4 H4 119.2 . .
C3 C4 H4 119.2 . .
C3 C4 C5 121.7(3) . .
C6 C5 C4 118.0(3) . .
C6 C5 C7 120.8(3) . .
C4 C5 C7 121.3(3) . .
O1 C2 C3 116.4(3) . .
O1 C2 C1 125.7(3) . .
C1 C2 C3 117.8(3) . .
C4 C3 C2 120.7(3) . .
C4 C3 H3 119.6 . .
C2 C3 H3 119.6 . .
C6 C1 N2 118.4(3) . .
C6 C1 C2 121.0(3) . .
C2 C1 N2 120.6(3) . .
N2 N3 C9 102.9(3) . .
C5 C7 H7A 109.5 . .
C5 C7 H7B 109.5 . .
C5 C7 H7C 109.5 . .
H7A C7 H7B 109.5 . .
H7A C7 H7C 109.5 . .
H7B C7 H7C 109.5 . .
C14 C15 I1 122.0(3) . .
C14 C15 C16 117.1(3) . .
C16 C15 I1 120.9(3) . .
N1 C8 C13 129.9(3) . .
N1 C8 C9 108.6(3) . .
C9 C8 C13 121.5(3) . .
C13 C12 H12 119.1 . .
C13 C12 C11 121.8(3) . .
C11 C12 H12 119.1 . .
C8 C13 H13 121.6 . .
C12 C13 C8 116.8(3) . .
C12 C13 H13 121.6 . .
N3 C9 C8 108.9(3) . .
N3 C9 C10 130.0(3) . .
C8 C9 C10 121.1(3) . .
C12 C11 H11 118.8 . .
C10 C11 C12 122.4(3) . .
C10 C11 H11 118.8 . .
C9 C10 H10 121.8 . .
C11 C10 C9 116.4(3) . .
C11 C10 H10 121.8 . .
F1 C14 C15 120.3(3) . .
F1 C14 C16 118.4(3) . 3_666
C16 C14 C15 121.4(3) 3_666 .
F2 C16 C15 120.1(3) . .
F2 C16 C14 118.4(3) . 3_666
C14 C16 C15 121.5(3) 3_666 .

loop_
_geom_bond_atom_site_label_1
_geom_bond_atom_site_label_2
_geom_bond_distance
_geom_bond_site_symmetry_2
I1 C15 2.078(4) .
F1 C14 1.346(4) .
O1 H1 0.8200 .
O1 C2 1.362(4) .
N2 N1 1.332(4) .
N2 C1 1.432(4) .
N2 N3 1.340(4) .
F2 C16 1.346(4) .
N1 C8 1.354(4) .
C6 H6 0.9300 .
C6 C5 1.388(5) .
C6 C1 1.392(5) .
C4 H4 0.9300 .
C4 C5 1.392(5) .
C4 C3 1.375(5) .
C5 C7 1.505(5) .
C2 C3 1.399(5) .
C2 C1 1.395(5) .
C3 H3 0.9300 .
N3 C9 1.348(4) .
C7 H7A 0.9600 .
C7 H7B 0.9600 .
C7 H7C 0.9600 .
C15 C14 1.379(5) .
C15 C16 1.388(5) .
C8 C13 1.408(5) .
C8 C9 1.406(5) .
C12 H12 0.9300 .
C12 C13 1.370(5) .
C12 C11 1.423(5) .
C13 H13 0.9300 .
C9 C10 1.421(5) .
C11 H11 0.9300 .
C11 C10 1.364(5) .
C10 H10 0.9300 .
C14 C16 1.376(5) 3_666
C16 C14 1.376(5) 3_666

loop_
_geom_torsion_atom_site_label_1
_geom_torsion_atom_site_label_2
_geom_torsion_atom_site_label_3
_geom_torsion_atom_site_label_4
_geom_torsion
_geom_torsion_site_symmetry_4
I1 C15 C14 F1 2.8(4) .
I1 C15 C14 C16 -178.0(2) 3_666
I1 C15 C16 F2 -0.7(4) .
I1 C15 C16 C14 178.1(2) 3_666
O1 C2 C3 C4 -179.7(3) .
O1 C2 C1 N2 -2.3(5) .
O1 C2 C1 C6 179.0(3) .
N2 N1 C8 C13 178.4(3) .
N2 N1 C8 C9 -0.6(3) .
N2 N3 C9 C8 -0.6(3) .
N2 N3 C9 C10 -178.7(3) .
N1 N2 C1 C6 1.3(5) .
N1 N2 C1 C2 -177.4(3) .
N1 N2 N3 C9 0.3(4) .
N1 C8 C13 C12 -178.6(3) .
N1 C8 C9 N3 0.8(4) .
N1 C8 C9 C10 179.1(3) .
C5 C6 C1 N2 -176.9(3) .
C5 C6 C1 C2 1.8(5) .
C5 C4 C3 C2 0.0(5) .
C3 C4 C5 C6 -0.5(5) .
C3 C4 C5 C7 -179.2(3) .
C3 C2 C1 N2 176.5(3) .
C3 C2 C1 C6 -2.2(5) .
C1 N2 N1 C8 -178.7(3) .
C1 N2 N3 C9 179.2(3) .
C1 C6 C5 C4 -0.4(5) .
C1 C6 C5 C7 178.3(3) .
C1 C2 C3 C4 1.3(5) .
N3 N2 N1 C8 0.2(4) .
N3 N2 C1 C6 -177.5(3) .
N3 N2 C1 C2 3.7(5) .
N3 C9 C10 C11 177.5(3) .
C8 C9 C10 C11 -0.4(5) .
C12 C11 C10 C9 0.5(5) .
C13 C8 C9 N3 -178.3(3) .
C13 C8 C9 C10 0.0(5) .
C13 C12 C11 C10 -0.2(5) .
C9 C8 C13 C12 0.3(5) .
C11 C12 C13 C8 -0.2(5) .
C14 C15 C16 F2 -178.9(3) .
C14 C15 C16 C14 -0.2(5) 3_666
C16 C15 C14 F1 -179.0(3) .
C16 C15 C14 C16 0.2(5) 3_666
